data_7111195
loop_
_publ_author_name
'Huc, Ivan'
'Maurizot, Victor'
'Gornitzka, Heinz'
'L\'eger, Jean-Michel'

_publ_section_title
;
 Hydroxy-substituted oligopyridine dicarboxamide helical foldamers
;
_journal_issue 6
_journal_name_full 'Chemical Communications'
_journal_page_first 578
_journal_paper_doi 10.1039/b111612f
_journal_year 2002
_chemical_formula_sum 'C72 H64 N16 O16'
_chemical_formula_weight 1409.39
_chemical_name_systematic
; 
? 
;
_space_group_IT_number 9
_symmetry_cell_setting monoclinic
_symmetry_space_group_name_Hall 'C -2yc'
_symmetry_space_group_name_H-M 'C 1 c 1'
_atom_sites_solution_hydrogens geom
_atom_sites_solution_primary direct
_atom_sites_solution_secondary difmap
_audit_creation_method SHELXL-97
_cell_angle_alpha 90.00
_cell_angle_beta 92.3720(10)
_cell_angle_gamma 90.00
_cell_formula_units_Z 4
_cell_length_a 37.717(3)
_cell_length_b 13.1706(9)
_cell_length_c 13.6264(9)
_cell_measurement_reflns_used 7076
_cell_measurement_temperature 193(2)
_cell_measurement_theta_max 27.865
_cell_measurement_theta_min 3.114
_cell_volume 6763.2(8)
_computing_cell_refinement 'Bruker SMART'
_computing_data_collection 'Bruker SMART'
_computing_data_reduction 'Bruker SHELXTL'
_computing_molecular_graphics 'Bruker SHELXTL'
_computing_publication_material 'Bruker SHELXTL'
_computing_structure_refinement 'SHELXL-97 (Sheldrick, 1997)'
_computing_structure_solution 'SHELXS-97 (Sheldrick, 1990)'
_diffrn_ambient_temperature 193(2)
_diffrn_measured_fraction_theta_full 0.993
_diffrn_measured_fraction_theta_max 0.993
_diffrn_measurement_device_type 'CCD area detector'
_diffrn_measurement_method 'phi and omega scans'
_diffrn_radiation_monochromator graphite
_diffrn_radiation_source 'fine-focus sealed tube'
_diffrn_radiation_type MoK\a
_diffrn_radiation_wavelength 0.71073
_diffrn_reflns_av_R_equivalents 0.0583
_diffrn_reflns_av_sigmaI/netI 0.0536
_diffrn_reflns_limit_h_max 47
_diffrn_reflns_limit_h_min -38
_diffrn_reflns_limit_k_max 16
_diffrn_reflns_limit_k_min -15
_diffrn_reflns_limit_l_max 12
_diffrn_reflns_limit_l_min -17
_diffrn_reflns_number 17200
_diffrn_reflns_theta_full 26.37
_diffrn_reflns_theta_max 26.37
_diffrn_reflns_theta_min 3.11
_exptl_absorpt_coefficient_mu 0.101
_exptl_absorpt_correction_T_max 1.000000
_exptl_absorpt_correction_T_min 0.478766
_exptl_absorpt_correction_type semi-empirical
_exptl_absorpt_process_details 'SADABS (Bruker-AXS)'
_exptl_crystal_colour colorless
_exptl_crystal_density_diffrn 1.384
_exptl_crystal_density_method 'not measured'
_exptl_crystal_description plate
_exptl_crystal_F_000 2944
_exptl_crystal_size_max 0.05
_exptl_crystal_size_mid 0.3
_exptl_crystal_size_min 0.5
_refine_diff_density_max 0.359
_refine_diff_density_min -0.254
_refine_diff_density_rms 0.055
_refine_ls_abs_structure_details 'Flack H D (1983), Acta Cryst. A39, 876-881'
_refine_ls_abs_structure_Flack 0.0(10)
_refine_ls_extinction_method none
_refine_ls_goodness_of_fit_ref 1.032
_refine_ls_hydrogen_treatment mixed
_refine_ls_matrix_type full
_refine_ls_number_parameters 1063
_refine_ls_number_reflns 9250
_refine_ls_number_restraints 296
_refine_ls_restrained_S_all 1.016
_refine_ls_R_factor_all 0.0696
_refine_ls_R_factor_gt 0.0547
_refine_ls_shift/su_max 0.000
_refine_ls_shift/su_mean 0.000
_refine_ls_structure_factor_coef Fsqd
_refine_ls_weighting_details 'calc w=1/[\s^2^(Fo^2^)+(0.0780P)^2^+2.7858P] where P=(Fo^2^+2Fc^2^)/3'
_refine_ls_weighting_scheme calc
_refine_ls_wR_factor_gt 0.1300
_refine_ls_wR_factor_ref 0.1384
_reflns_number_gt 7544
_reflns_number_total 9250
_reflns_threshold_expression >2sigma(I)
_cod_data_source_file b111612fsup1.cif
_cod_data_source_block 2A(nitrobenzene_heptane)
_cod_depositor_comments
;
The following automatic conversions were performed:

'_symmetry_cell_setting' value 'Monoclinic' changed to 'monoclinic'
according to /home/saulius/struct/CIF-dictionaries/cif_core.dic
dictionary named 'cif_core.dic' version 2.4.2 from 2011-04-26.

Automatic conversion script
Id: cif_fix_values 1891 2012-01-12 08:04:46Z andrius 
;
_cod_original_sg_symbol_H-M Cc
_cod_database_code 7111195

loop_
_symmetry_equiv_pos_as_xyz
'x, y, z'
'x, -y, z+1/2'
'x+1/2, y+1/2, z'
'x+1/2, -y+1/2, z+1/2'

loop_
_atom_site_label
_atom_site_type_symbol
_atom_site_fract_x
_atom_site_fract_y
_atom_site_fract_z
_atom_site_U_iso_or_equiv
_atom_site_adp_type
_atom_site_occupancy
_atom_site_symmetry_multiplicity
_atom_site_calc_flag
_atom_site_refinement_flags
_atom_site_disorder_assembly
_atom_site_disorder_group
C1 C 0.66376(11) 0.5042(4) 0.9361(3) 0.0423(10) Uani 1 1 d . . .
H1A H 0.6536 0.4978 1.0009 0.063 Uiso 1 1 calc R . .
H1B H 0.6480 0.4715 0.8866 0.063 Uiso 1 1 calc R . .
H1C H 0.6663 0.5762 0.9199 0.063 Uiso 1 1 calc R . .
C2 C 0.69971(11) 0.4536(3) 0.9376(3) 0.0317(9) Uani 1 1 d . . .
C3 C 0.76338(10) 0.4901(3) 0.9115(3) 0.0260(8) Uani 1 1 d . . .
C4 C 0.77732(11) 0.3920(3) 0.9171(3) 0.0338(10) Uani 1 1 d . . .
H4 H 0.7630 0.3349 0.9311 0.041 Uiso 1 1 calc R . .
C5 C 0.81306(12) 0.3830(3) 0.9012(3) 0.0371(10) Uani 1 1 d . . .
H5 H 0.8235 0.3173 0.9019 0.045 Uiso 1 1 calc R . .
C6 C 0.83418(11) 0.4665(3) 0.8843(3) 0.0331(9) Uani 1 1 d . . .
H6 H 0.8588 0.4600 0.8734 0.040 Uiso 1 1 calc R . .
C7 C 0.81734(10) 0.5606(3) 0.8841(3) 0.0286(8) Uani 1 1 d . . .
C8 C 0.87002(10) 0.6738(3) 0.8778(3) 0.0314(9) Uani 1 1 d . . .
C9 C 0.87822(10) 0.7857(3) 0.8761(3) 0.0302(8) Uani 1 1 d . . .
C10 C 0.91257(11) 0.8165(3) 0.8989(3) 0.0350(9) Uani 1 1 d . . .
H10 H 0.9309 0.7680 0.9105 0.042 Uiso 1 1 calc R . .
C11 C 0.91980(11) 0.9201(3) 0.9044(3) 0.0348(9) Uani 1 1 d . . .
C12 C 0.89248(10) 0.9894(3) 0.8865(3) 0.0321(9) Uani 1 1 d . . .
H12 H 0.8966 1.0605 0.8890 0.039 Uiso 1 1 calc R . .
C13 C 0.85881(10) 0.9501(3) 0.8647(3) 0.0287(8) Uani 1 1 d . . .
C14 C 0.96154(11) 1.0522(3) 0.9378(4) 0.0392(10) Uani 1 1 d . . .
H14A H 0.9481 1.0826 0.9914 0.047 Uiso 1 1 calc R . .
H14B H 0.9544 1.0869 0.8757 0.047 Uiso 1 1 calc R . .
C15 C 1.00082(11) 1.0661(3) 0.9589(3) 0.0353(9) Uani 1 1 d . . .
C16 C 1.01345(12) 1.1648(3) 0.9706(3) 0.0419(11) Uani 1 1 d . . .
H16 H 0.9973 1.2201 0.9676 0.050 Uiso 1 1 calc R . .
C17 C 1.04945(12) 1.1833(4) 0.9865(4) 0.0487(12) Uani 1 1 d . . .
H17 H 1.0578 1.2510 0.9940 0.058 Uiso 1 1 calc R . .
C18 C 1.07301(12) 1.1035(4) 0.9914(4) 0.0499(12) Uani 1 1 d . . .
H18 H 1.0976 1.1160 1.0028 0.060 Uiso 1 1 calc R . .
C19 C 1.06082(12) 1.0054(4) 0.9797(4) 0.0488(12) Uani 1 1 d . . .
H19 H 1.0771 0.9504 0.9818 0.059 Uiso 1 1 calc R . .
C20 C 1.02475(11) 0.9866(3) 0.9648(4) 0.0434(11) Uani 1 1 d . . .
H20 H 1.0165 0.9186 0.9585 0.052 Uiso 1 1 calc R . .
C21 C 0.82853(10) 1.0238(3) 0.8519(3) 0.0290(8) Uani 1 1 d . . .
C22 C 0.76299(9) 1.0242(3) 0.8235(3) 0.0229(7) Uani 1 1 d . . .
C23 C 0.75736(10) 1.1277(3) 0.8352(3) 0.0305(9) Uani 1 1 d . . .
H23 H 0.7765 1.1734 0.8471 0.037 Uiso 1 1 calc R . .
C24 C 0.72253(10) 1.1612(3) 0.8289(3) 0.0322(9) Uani 1 1 d . . .
H24 H 0.7176 1.2312 0.8386 0.039 Uiso 1 1 calc R . .
C25 C 0.69455(10) 1.0946(3) 0.8086(3) 0.0280(8) Uani 1 1 d . . .
H25 H 0.6706 1.1172 0.8023 0.034 Uiso 1 1 calc R . .
C26 C 0.70366(10) 0.9933(3) 0.7981(3) 0.0258(8) Uani 1 1 d . . .
C27 C 0.64221(10) 0.9253(3) 0.7701(3) 0.0274(8) Uani 1 1 d . . .
C28 C 0.62339(9) 0.8256(3) 0.7503(3) 0.0265(8) Uani 1 1 d . . .
C29 C 0.58643(10) 0.8250(3) 0.7525(3) 0.0293(8) Uani 1 1 d . . .
H29 H 0.5735 0.8849 0.7657 0.035 Uiso 1 1 calc R . .
C30 C 0.56930(10) 0.7326(3) 0.7345(3) 0.0314(9) Uani 1 1 d . . .
C31 C 0.58954(10) 0.6471(3) 0.7147(3) 0.0321(9) Uani 1 1 d . . .
H31 H 0.5784 0.5834 0.7023 0.038 Uiso 1 1 calc R . .
C32 C 0.62600(9) 0.6565(3) 0.7136(3) 0.0253(8) Uani 1 1 d . . .
C33 C 0.51170(10) 0.8044(3) 0.7538(3) 0.0327(9) Uani 1 1 d . . .
H33A H 0.5156 0.8594 0.7058 0.039 Uiso 1 1 calc R . .
H33B H 0.5174 0.8308 0.8206 0.039 Uiso 1 1 calc R . .
C34 C 0.47383(10) 0.7689(3) 0.7458(3) 0.0333(9) Uani 1 1 d . . .
C35 C 0.46312(11) 0.6903(3) 0.6838(3) 0.0388(10) Uani 1 1 d . . .
H35 H 0.4801 0.6555 0.6468 0.047 Uiso 1 1 calc R . .
C36 C 0.42766(12) 0.6621(4) 0.6754(4) 0.0456(11) Uani 1 1 d . . .
H36 H 0.4206 0.6077 0.6331 0.055 Uiso 1 1 calc R . .
C37 C 0.40273(11) 0.7125(4) 0.7278(4) 0.0456(12) Uani 1 1 d . . .
H37 H 0.3784 0.6939 0.7211 0.055 Uiso 1 1 calc R . .
C38 C 0.41335(12) 0.7904(4) 0.7903(4) 0.0512(12) Uani 1 1 d . . .
H38 H 0.3964 0.8245 0.8279 0.061 Uiso 1 1 calc R . .
C39 C 0.44897(11) 0.8191(3) 0.7982(4) 0.0433(11) Uani 1 1 d . . .
H39 H 0.4560 0.8737 0.8400 0.052 Uiso 1 1 calc R . .
C40 C 0.64720(10) 0.5635(3) 0.6938(3) 0.0263(8) Uani 1 1 d . . .
C41 C 0.70905(10) 0.5032(3) 0.6817(3) 0.0252(8) Uani 1 1 d . . .
C42 C 0.70145(11) 0.4002(3) 0.6719(3) 0.0311(9) Uani 1 1 d . . .
H42 H 0.6780 0.3750 0.6770 0.037 Uiso 1 1 calc R . .
C43 C 0.72940(10) 0.3363(3) 0.6545(3) 0.0306(9) Uani 1 1 d . . .
H43 H 0.7251 0.2656 0.6467 0.037 Uiso 1 1 calc R . .
C44 C 0.76367(10) 0.3730(3) 0.6481(3) 0.0294(8) Uani 1 1 d . . .
H44 H 0.7831 0.3291 0.6377 0.035 Uiso 1 1 calc R . .
C45 C 0.76818(10) 0.4777(3) 0.6578(3) 0.0231(7) Uani 1 1 d . . .
C46 C 0.83285(10) 0.4800(3) 0.6331(3) 0.0269(8) Uani 1 1 d . . .
C47 C 0.86258(10) 0.5556(3) 0.6192(3) 0.0269(8) Uani 1 1 d . . .
C48 C 0.89531(10) 0.5179(3) 0.5959(3) 0.0296(8) Uani 1 1 d . . .
H48 H 0.8996 0.4469 0.5939 0.036 Uiso 1 1 calc R . .
C49 C 0.92191(10) 0.5876(3) 0.5754(3) 0.0336(9) Uani 1 1 d . . .
C50 C 0.91402(10) 0.6917(3) 0.5804(3) 0.0341(9) Uani 1 1 d . . .
H50 H 0.9315 0.7412 0.5671 0.041 Uiso 1 1 calc R . .
C51 C 0.88037(10) 0.7205(3) 0.6051(3) 0.0290(8) Uani 1 1 d . . .
C52 C 0.96288(10) 0.4567(3) 0.5403(3) 0.0367(10) Uani 1 1 d . . .
H52A H 0.9478 0.4261 0.4869 0.044 Uiso 1 1 calc R . .
H52B H 0.9576 0.4221 0.6025 0.044 Uiso 1 1 calc R . .
C53 C 1.00163(11) 0.4427(3) 0.5190(3) 0.0357(9) Uani 1 1 d . . .
C54 C 1.02586(12) 0.5214(4) 0.5212(4) 0.0512(13) Uani 1 1 d . . .
H54 H 1.0183 0.5888 0.5338 0.061 Uiso 1 1 calc R . .
C55 C 1.06130(13) 0.5016(4) 0.5050(5) 0.0636(16) Uani 1 1 d . . .
H55 H 1.0779 0.5560 0.5060 0.076 Uiso 1 1 calc R . .
C56 C 1.07266(13) 0.4048(4) 0.4875(4) 0.0544(13) Uani 1 1 d . . .
H56 H 1.0969 0.3922 0.4755 0.065 Uiso 1 1 calc R . .
C57 C 1.04873(12) 0.3255(4) 0.4876(4) 0.0464(11) Uani 1 1 d . . .
H57 H 1.0566 0.2579 0.4773 0.056 Uiso 1 1 calc R . .
C58 C 1.01348(12) 0.3445(3) 0.5027(3) 0.0413(10) Uani 1 1 d . . .
H58 H 0.9971 0.2898 0.5020 0.050 Uiso 1 1 calc R . .
C59 C 0.87138(10) 0.8318(3) 0.6071(3) 0.0296(8) Uani 1 1 d . . .
C60 C 0.81816(10) 0.9438(3) 0.5995(3) 0.0265(8) Uani 1 1 d . . .
C61 C 0.83540(10) 1.0370(3) 0.5978(3) 0.0301(9) Uani 1 1 d . . .
H61 H 0.8604 1.0424 0.6082 0.036 Uiso 1 1 calc R . .
C62 C 0.81428(11) 1.1216(3) 0.5802(3) 0.0314(9) Uani 1 1 d . . .
H62 H 0.8249 1.1869 0.5793 0.038 Uiso 1 1 calc R . .
C63 C 0.77816(10) 1.1127(3) 0.5640(3) 0.0275(8) Uani 1 1 d . . .
H63 H 0.7637 1.1702 0.5496 0.033 Uiso 1 1 calc R . .
C64 C 0.76370(10) 1.0149(3) 0.5696(3) 0.0264(8) Uani 1 1 d . . .
C65 C 0.69987(11) 1.0587(3) 0.5365(3) 0.0296(8) Uani 1 1 d . . .
C66 C 0.66350(11) 1.0127(3) 0.5353(4) 0.0396(10) Uani 1 1 d . . .
H66A H 0.6499 1.0355 0.4766 0.059 Uiso 1 1 calc R . .
H66B H 0.6514 1.0340 0.5941 0.059 Uiso 1 1 calc R . .
H66C H 0.6655 0.9385 0.5345 0.059 Uiso 1 1 calc R . .
N1 N 0.72736(9) 0.5145(3) 0.9207(2) 0.0299(7) Uani 1 1 d . . .
H1N H 0.7220(12) 0.572(4) 0.906(3) 0.036 Uiso 1 1 d . . .
N2 N 0.78275(8) 0.5728(2) 0.8961(2) 0.0266(7) Uani 1 1 d . . .
N3 N 0.83493(9) 0.6533(3) 0.8705(3) 0.0311(8) Uani 1 1 d . . .
H3N H 0.8226(13) 0.696(4) 0.858(4) 0.037 Uiso 1 1 d . . .
N4 N 0.85118(8) 0.8498(2) 0.8597(2) 0.0267(7) Uani 1 1 d . . .
N5 N 0.79659(8) 0.9791(2) 0.8317(2) 0.0251(7) Uani 1 1 d . . .
H5N H 0.7960(11) 0.920(4) 0.825(3) 0.030 Uiso 1 1 d . . .
N6 N 0.73693(8) 0.9573(2) 0.8049(2) 0.0236(6) Uani 1 1 d . . .
N7 N 0.67833(8) 0.9159(2) 0.7788(2) 0.0279(7) Uani 1 1 d . . .
H7N H 0.6890(11) 0.852(3) 0.781(3) 0.033 Uiso 1 1 d . . .
N8 N 0.64320(8) 0.7449(2) 0.7304(2) 0.0251(7) Uani 1 1 d . . .
N9 N 0.68297(8) 0.5763(2) 0.6989(2) 0.0274(7) Uani 1 1 d . . .
H9N H 0.6903(11) 0.637(4) 0.717(3) 0.033 Uiso 1 1 d . . .
N10 N 0.74173(8) 0.5416(2) 0.6745(2) 0.0241(6) Uani 1 1 d . . .
N11 N 0.80135(8) 0.5245(2) 0.6501(2) 0.0256(7) Uani 1 1 d . . .
H11N H 0.8008(11) 0.584(3) 0.660(3) 0.031 Uiso 1 1 d . . .
N12 N 0.85424(8) 0.6545(2) 0.6243(2) 0.0261(7) Uani 1 1 d . . .
N13 N 0.83639(9) 0.8508(2) 0.6124(3) 0.0279(7) Uani 1 1 d . . .
H13N H 0.8248(12) 0.804(4) 0.614(3) 0.034 Uiso 1 1 d . . .
N14 N 0.78308(8) 0.9322(2) 0.5864(2) 0.0247(7) Uani 1 1 d . . .
N15 N 0.72705(8) 0.9931(2) 0.5587(2) 0.0272(7) Uani 1 1 d . . .
H15N H 0.7225(11) 0.928(3) 0.571(3) 0.033 Uiso 1 1 d . . .
O1 O 0.70252(9) 0.3616(2) 0.9529(2) 0.0463(8) Uani 1 1 d . . .
O2 O 0.89331(8) 0.6105(2) 0.8861(3) 0.0474(8) Uani 1 1 d . . .
O3 O 0.95369(7) 0.9461(2) 0.9300(3) 0.0429(7) Uani 1 1 d . . .
O4 O 0.83342(7) 1.1152(2) 0.8613(2) 0.0362(7) Uani 1 1 d . . .
O5 O 0.62593(7) 1.0035(2) 0.7782(3) 0.0443(8) Uani 1 1 d . . .
O6 O 0.53384(7) 0.7183(2) 0.7336(2) 0.0382(7) Uani 1 1 d . . .
O7 O 0.63228(7) 0.4829(2) 0.6752(2) 0.0423(8) Uani 1 1 d . . .
O8 O 0.83843(7) 0.3893(2) 0.6266(2) 0.0384(7) Uani 1 1 d . . .
O9 O 0.95506(7) 0.5635(2) 0.5481(2) 0.0398(7) Uani 1 1 d . . .
O10 O 0.89460(8) 0.8959(2) 0.6006(3) 0.0417(7) Uani 1 1 d . . .
O11 O 0.70425(8) 1.1493(2) 0.5193(2) 0.0373(7) Uani 1 1 d . . .
O14 O 0.71597(9) 0.7248(2) 0.8603(3) 0.0457(8) Uani 1 1 d . . .
O15 O 0.77334(9) 0.7436(3) 0.7164(3) 0.0575(11) Uani 1 1 d . . .
O16 O 0.70464(12) 0.7880(2) 0.5929(3) 0.0545(9) Uani 1 1 d . . .
H1O H 0.7690(15) 0.764(4) 0.791(5) 0.065 Uiso 1 1 d . . .
H2O H 0.6989(16) 0.705(5) 0.901(5) 0.065 Uiso 1 1 d . . .
H3O H 0.7107(14) 0.789(4) 0.906(4) 0.065 Uiso 1 1 d . . .
H4O H 0.6834(16) 0.778(4) 0.613(5) 0.065 Uiso 1 1 d . . .
H5O H 0.7206(16) 0.769(5) 0.629(5) 0.065 Uiso 1 1 d . . .
H6O H 0.7609(17) 0.706(5) 0.703(5) 0.065 Uiso 1 1 d . . .
C67 C 0.5125(2) 0.2089(6) 0.7459(16) 0.054(2) Uani 0.769(7) 1 d PDU A 1
C68 C 0.5449(2) 0.2536(6) 0.7413(5) 0.0588(18) Uani 0.769(7) 1 d PDU A 1
H68 H 0.5659 0.2133 0.7445 0.071 Uiso 0.769(7) 1 calc PR A 1
C69 C 0.5473(3) 0.3576(7) 0.7320(10) 0.060(2) Uani 0.769(7) 1 d PDU A 1
H69 H 0.5699 0.3898 0.7335 0.072 Uiso 0.769(7) 1 calc PR A 1
C70 C 0.5170(2) 0.4142(6) 0.7205(6) 0.0613(19) Uani 0.769(7) 1 d PDU A 1
H70 H 0.5186 0.4854 0.7109 0.074 Uiso 0.769(7) 1 calc PR A 1
C71 C 0.4844(2) 0.3690(6) 0.7229(5) 0.0633(19) Uani 0.769(7) 1 d PDU A 1
H71 H 0.4635 0.4089 0.7158 0.076 Uiso 0.769(7) 1 calc PR A 1
C72 C 0.4820(2) 0.2644(6) 0.7356(5) 0.0623(19) Uani 0.769(7) 1 d PDU A 1
H72 H 0.4595 0.2322 0.7371 0.075 Uiso 0.769(7) 1 calc PR A 1
N16 N 0.5101(3) 0.0968(5) 0.7615(8) 0.069(2) Uani 0.769(7) 1 d PDU A 1
O12 O 0.5381(2) 0.0491(5) 0.7617(6) 0.102(2) Uani 0.769(7) 1 d PDU A 1
O13 O 0.4813(3) 0.0596(7) 0.7686(6) 0.103(3) Uani 0.769(7) 1 d PDU A 1
C67' C 0.5208(5) 0.1917(16) 0.752(6) 0.049(6) Uani 0.231(7) 1 d PDU A 2
C68' C 0.5559(5) 0.1687(14) 0.7445(16) 0.048(5) Uani 0.231(7) 1 d PDU A 2
H68' H 0.5634 0.1000 0.7485 0.058 Uiso 0.231(7) 1 calc PR A 2
C69' C 0.5805(6) 0.2448(17) 0.731(2) 0.074(6) Uani 0.231(7) 1 d PDU A 2
H69' H 0.6044 0.2299 0.7174 0.089 Uiso 0.231(7) 1 calc PR A 2
C70' C 0.5686(7) 0.3430(17) 0.739(2) 0.073(6) Uani 0.231(7) 1 d PDU A 2
H70' H 0.5855 0.3965 0.7422 0.088 Uiso 0.231(7) 1 calc PR A 2
C71' C 0.5333(8) 0.367(2) 0.743(4) 0.074(7) Uani 0.231(7) 1 d PDU A 2
H71' H 0.5258 0.4355 0.7392 0.088 Uiso 0.231(7) 1 calc PR A 2
C72' C 0.5087(6) 0.2890(15) 0.7513(19) 0.061(5) Uani 0.231(7) 1 d PDU A 2
H72' H 0.4841 0.3034 0.7565 0.073 Uiso 0.231(7) 1 calc PR A 2
N16' N 0.4945(5) 0.1071(14) 0.761(3) 0.050(5) Uani 0.231(7) 1 d PDU A 2
O12' O 0.5095(6) 0.0227(12) 0.7627(17) 0.074(5) Uani 0.231(7) 1 d PDU A 2
O13' O 0.4650(4) 0.1247(15) 0.7822(14) 0.059(5) Uani 0.231(7) 1 d PDU A 2

loop_
_atom_site_aniso_label
_atom_site_aniso_U_11
_atom_site_aniso_U_22
_atom_site_aniso_U_33
_atom_site_aniso_U_23
_atom_site_aniso_U_13
_atom_site_aniso_U_12
C1 0.037(2) 0.049(3) 0.041(3) 0.007(2) 0.0034(18) -0.008(2)
C2 0.043(2) 0.029(2) 0.023(2) -0.0010(16) 0.0019(16) -0.0048(17)
C3 0.031(2) 0.0214(18) 0.025(2) 0.0005(14) -0.0022(15) 0.0006(15)
C4 0.044(2) 0.0194(18) 0.037(2) -0.0015(16) -0.0085(19) 0.0005(17)
C5 0.043(2) 0.024(2) 0.044(3) -0.0053(17) -0.0074(19) 0.0069(17)
C6 0.033(2) 0.030(2) 0.036(2) -0.0032(17) -0.0035(17) 0.0071(17)
C7 0.036(2) 0.0240(18) 0.026(2) -0.0037(15) -0.0025(16) -0.0002(16)
C8 0.032(2) 0.032(2) 0.031(2) 0.0015(17) -0.0033(16) 0.0014(17)
C9 0.029(2) 0.033(2) 0.028(2) 0.0016(16) 0.0029(15) -0.0003(16)
C10 0.026(2) 0.036(2) 0.043(2) 0.0015(18) -0.0016(17) 0.0010(17)
C11 0.027(2) 0.038(2) 0.040(2) 0.0028(18) 0.0005(17) -0.0013(17)
C12 0.0251(19) 0.034(2) 0.037(2) 0.0017(17) -0.0009(16) -0.0076(16)
C13 0.031(2) 0.028(2) 0.027(2) -0.0040(15) 0.0034(15) -0.0013(16)
C14 0.027(2) 0.035(2) 0.056(3) -0.001(2) 0.0018(19) -0.0055(17)
C15 0.029(2) 0.041(2) 0.036(2) 0.0059(18) 0.0009(17) -0.0045(18)
C16 0.035(2) 0.045(3) 0.045(3) 0.009(2) -0.0024(19) 0.001(2)
C17 0.035(2) 0.050(3) 0.061(3) 0.007(2) -0.003(2) -0.017(2)
C18 0.030(2) 0.056(3) 0.062(3) -0.007(2) -0.006(2) -0.005(2)
C19 0.031(2) 0.050(3) 0.064(3) -0.005(2) -0.009(2) 0.008(2)
C20 0.035(2) 0.038(2) 0.057(3) -0.006(2) -0.001(2) 0.0024(19)
C21 0.0243(19) 0.031(2) 0.031(2) -0.0008(16) 0.0004(15) -0.0018(16)
C22 0.0260(18) 0.0185(17) 0.0240(19) -0.0002(14) 0.0008(14) -0.0012(14)
C23 0.034(2) 0.0187(18) 0.039(2) -0.0029(16) 0.0003(17) -0.0059(15)
C24 0.035(2) 0.0167(18) 0.044(2) -0.0008(16) -0.0034(17) -0.0002(16)
C25 0.0268(19) 0.0229(18) 0.034(2) 0.0010(15) -0.0037(16) 0.0020(15)
C26 0.027(2) 0.0220(18) 0.028(2) 0.0002(15) -0.0045(15) -0.0022(15)
C27 0.0207(18) 0.0259(19) 0.036(2) -0.0020(16) 0.0016(15) 0.0008(15)
C28 0.0223(18) 0.0256(18) 0.031(2) -0.0019(15) -0.0016(15) -0.0006(15)
C29 0.0228(18) 0.0266(19) 0.039(2) -0.0014(16) 0.0020(16) 0.0053(15)
C30 0.0230(19) 0.029(2) 0.042(2) 0.0000(17) 0.0003(16) -0.0024(16)
C31 0.026(2) 0.0253(19) 0.045(3) -0.0044(17) -0.0036(17) -0.0040(15)
C32 0.0210(17) 0.0247(18) 0.030(2) -0.0014(15) 0.0006(14) -0.0029(14)
C33 0.0231(19) 0.031(2) 0.044(3) -0.0016(17) 0.0008(17) 0.0018(16)
C34 0.025(2) 0.032(2) 0.043(2) 0.0017(18) -0.0004(17) 0.0013(16)
C35 0.030(2) 0.044(2) 0.043(3) -0.0062(19) 0.0046(17) -0.0001(18)
C36 0.036(2) 0.048(3) 0.053(3) -0.005(2) -0.002(2) -0.007(2)
C37 0.023(2) 0.051(3) 0.062(3) 0.006(2) -0.002(2) -0.0011(19)
C38 0.033(2) 0.050(3) 0.070(4) -0.002(2) 0.007(2) 0.009(2)
C39 0.033(2) 0.033(2) 0.064(3) -0.004(2) 0.006(2) 0.0009(18)
C40 0.0246(18) 0.0208(19) 0.033(2) -0.0015(15) -0.0018(15) -0.0038(15)
C41 0.029(2) 0.0238(18) 0.023(2) -0.0021(15) 0.0046(15) -0.0028(15)
C42 0.031(2) 0.0214(19) 0.041(2) -0.0029(17) 0.0098(17) -0.0022(15)
C43 0.037(2) 0.0199(18) 0.036(2) -0.0027(16) 0.0045(17) -0.0038(16)
C44 0.030(2) 0.0193(18) 0.039(2) -0.0001(16) 0.0076(16) 0.0046(15)
C45 0.0285(18) 0.0200(17) 0.0207(18) -0.0014(14) -0.0013(14) 0.0012(15)
C46 0.0276(19) 0.027(2) 0.026(2) 0.0024(15) 0.0012(14) 0.0028(15)
C47 0.029(2) 0.0253(19) 0.026(2) -0.0009(15) -0.0021(15) 0.0022(15)
C48 0.0281(19) 0.0273(19) 0.033(2) 0.0033(16) 0.0004(15) 0.0002(16)
C49 0.027(2) 0.034(2) 0.040(2) 0.0006(17) -0.0002(17) 0.0036(16)
C50 0.027(2) 0.027(2) 0.048(3) 0.0018(18) 0.0050(17) -0.0015(16)
C51 0.028(2) 0.029(2) 0.030(2) 0.0001(16) -0.0018(15) 0.0006(16)
C52 0.028(2) 0.031(2) 0.052(3) -0.0018(19) -0.0001(18) 0.0050(16)
C53 0.030(2) 0.039(2) 0.038(2) 0.0004(18) 0.0013(17) 0.0053(17)
C54 0.035(3) 0.038(2) 0.081(4) -0.002(2) 0.011(2) 0.002(2)
C55 0.036(3) 0.044(3) 0.111(5) -0.004(3) 0.009(3) -0.005(2)
C56 0.031(2) 0.057(3) 0.075(4) -0.009(3) 0.004(2) 0.013(2)
C57 0.041(2) 0.043(2) 0.056(3) -0.005(2) 0.004(2) 0.009(2)
C58 0.038(2) 0.042(2) 0.043(3) -0.002(2) 0.0027(19) 0.004(2)
C59 0.027(2) 0.026(2) 0.036(2) -0.0003(16) -0.0010(16) 0.0018(16)
C60 0.032(2) 0.0247(19) 0.023(2) 0.0009(15) 0.0026(15) -0.0001(15)
C61 0.029(2) 0.025(2) 0.037(2) -0.0032(16) 0.0050(16) -0.0066(15)
C62 0.035(2) 0.0183(18) 0.041(2) -0.0062(16) 0.0052(17) -0.0047(16)
C63 0.030(2) 0.0159(17) 0.037(2) -0.0018(15) 0.0047(16) 0.0049(15)
C64 0.0276(19) 0.0266(19) 0.026(2) 0.0006(15) 0.0055(15) -0.0028(15)
C65 0.034(2) 0.030(2) 0.024(2) -0.0009(16) 0.0008(16) 0.0017(16)
C66 0.028(2) 0.045(2) 0.046(3) 0.007(2) 0.0012(18) 0.0002(18)
N1 0.0385(19) 0.0189(16) 0.032(2) 0.0018(13) -0.0003(14) 0.0027(14)
N2 0.0322(17) 0.0192(15) 0.0282(17) 0.0004(12) 0.0008(13) -0.0012(12)
N3 0.0271(18) 0.0244(17) 0.041(2) 0.0014(14) -0.0010(15) 0.0034(13)
N4 0.0249(16) 0.0273(16) 0.0280(18) -0.0011(13) 0.0006(13) -0.0010(13)
N5 0.0244(15) 0.0171(15) 0.0337(19) -0.0029(13) -0.0011(12) -0.0022(13)
N6 0.0260(16) 0.0186(14) 0.0261(17) 0.0003(12) 0.0005(12) -0.0005(12)
N7 0.0210(16) 0.0169(15) 0.045(2) -0.0038(14) -0.0019(14) 0.0007(12)
N8 0.0212(15) 0.0259(16) 0.0283(17) -0.0050(13) 0.0018(12) -0.0007(12)
N9 0.0266(17) 0.0176(15) 0.038(2) -0.0043(13) 0.0065(13) -0.0020(13)
N10 0.0261(16) 0.0195(15) 0.0267(17) -0.0004(12) 0.0007(12) 0.0010(12)
N11 0.0250(16) 0.0158(15) 0.0361(19) 0.0003(13) 0.0033(12) -0.0024(13)
N12 0.0241(15) 0.0248(16) 0.0294(18) 0.0007(13) -0.0008(12) 0.0011(12)
N13 0.0284(18) 0.0174(15) 0.038(2) 0.0013(13) 0.0018(14) -0.0046(13)
N14 0.0262(16) 0.0212(15) 0.0268(17) 0.0001(12) 0.0006(12) -0.0023(12)
N15 0.0269(17) 0.0228(16) 0.0322(19) 0.0010(13) 0.0036(13) -0.0003(13)
O1 0.058(2) 0.0300(16) 0.051(2) 0.0021(14) 0.0115(15) -0.0093(14)
O2 0.0322(16) 0.0317(15) 0.078(2) 0.0012(15) -0.0049(15) 0.0079(13)
O3 0.0247(15) 0.0361(15) 0.067(2) 0.0034(15) -0.0060(13) -0.0028(12)
O4 0.0278(15) 0.0255(15) 0.055(2) 0.0010(12) 0.0001(13) -0.0057(11)
O5 0.0292(15) 0.0259(15) 0.077(2) -0.0119(15) -0.0019(14) 0.0052(12)
O6 0.0232(14) 0.0286(15) 0.063(2) -0.0074(13) 0.0032(13) -0.0009(11)
O7 0.0312(15) 0.0259(15) 0.070(2) -0.0158(14) 0.0029(14) -0.0022(12)
O8 0.0316(15) 0.0249(14) 0.059(2) 0.0023(13) 0.0068(13) 0.0034(12)
O9 0.0268(15) 0.0299(14) 0.063(2) 0.0002(14) 0.0120(13) 0.0058(12)
O10 0.0321(16) 0.0258(14) 0.068(2) 0.0020(14) 0.0059(14) -0.0018(12)
O11 0.0424(17) 0.0267(14) 0.0426(18) 0.0007(12) -0.0018(13) 0.0046(12)
O14 0.053(2) 0.0240(15) 0.059(2) -0.0057(14) -0.0090(16) 0.0086(14)
O15 0.036(2) 0.0326(18) 0.104(3) 0.0143(19) -0.0022(19) -0.0052(14)
O16 0.070(3) 0.0303(17) 0.065(3) -0.0067(16) 0.0279(19) -0.0169(18)
C67 0.072(5) 0.053(4) 0.037(5) -0.007(5) 0.003(6) -0.021(3)
C68 0.064(4) 0.058(4) 0.055(4) 0.001(3) 0.003(3) -0.007(3)
C69 0.061(5) 0.058(4) 0.061(6) 0.000(4) -0.004(6) -0.020(4)
C70 0.079(5) 0.053(4) 0.051(4) 0.003(3) -0.001(4) -0.008(3)
C71 0.069(4) 0.075(4) 0.047(4) -0.009(4) 0.002(3) 0.005(4)
C72 0.063(4) 0.073(4) 0.051(4) -0.008(4) 0.001(3) -0.023(3)
N16 0.095(6) 0.056(4) 0.055(4) -0.002(4) -0.024(6) -0.032(4)
O12 0.131(6) 0.052(3) 0.121(6) -0.010(4) -0.007(5) -0.004(4)
O13 0.119(6) 0.097(6) 0.091(5) 0.018(5) -0.018(5) -0.066(6)
C67' 0.057(8) 0.053(8) 0.037(13) -0.004(11) 0.010(13) -0.002(7)
C68' 0.058(8) 0.040(9) 0.047(11) 0.007(9) 0.002(9) 0.000(7)
C69' 0.073(11) 0.077(11) 0.074(15) -0.004(12) 0.017(12) -0.023(9)
C70' 0.087(11) 0.062(9) 0.070(14) -0.018(11) -0.005(15) -0.035(11)
C71' 0.096(14) 0.060(10) 0.064(15) 0.014(13) 0.005(17) -0.010(9)
C72' 0.067(10) 0.060(9) 0.058(11) -0.010(10) 0.019(10) 0.007(7)
N16' 0.037(8) 0.065(9) 0.045(11) 0.003(10) -0.017(11) -0.001(7)
O12' 0.065(13) 0.056(9) 0.101(15) -0.010(10) 0.004(11) -0.005(8)
O13' 0.042(7) 0.062(11) 0.072(12) -0.005(9) 0.004(7) -0.005(7)

loop_
_atom_type_symbol
_atom_type_description
_atom_type_scat_dispersion_real
_atom_type_scat_dispersion_imag
_atom_type_scat_source
C C 0.0033 0.0016 'International Tables Vol C Tables 4.2.6.8 and 6.1.1.4'
H H 0.0000 0.0000 'International Tables Vol C Tables 4.2.6.8 and 6.1.1.4'
N N 0.0061 0.0033 'International Tables Vol C Tables 4.2.6.8 and 6.1.1.4'
O O 0.0106 0.0060 'International Tables Vol C Tables 4.2.6.8 and 6.1.1.4'

loop_
_geom_angle_atom_site_label_1
_geom_angle_atom_site_label_2
_geom_angle_atom_site_label_3
_geom_angle
O1 C2 N1 123.6(4)
O1 C2 C1 120.5(4)
N1 C2 C1 115.9(4)
N2 C3 C4 123.9(4)
N2 C3 N1 111.4(3)
C4 C3 N1 124.7(3)
C5 C4 C3 116.1(4)
C4 C5 C6 122.0(4)
C5 C6 C7 116.2(4)
N2 C7 C6 123.8(4)
N2 C7 N3 112.4(3)
C6 C7 N3 123.7(4)
O2 C8 N3 125.0(4)
O2 C8 C9 121.7(4)
N3 C8 C9 113.3(3)
N4 C9 C10 123.6(4)
N4 C9 C8 117.8(3)
C10 C9 C8 118.4(3)
C9 C10 C11 118.7(4)
O3 C11 C12 124.3(4)
O3 C11 C10 116.3(3)
C12 C11 C10 119.4(4)
C11 C12 C13 117.2(4)
N4 C13 C12 124.3(3)
N4 C13 C21 117.7(3)
C12 C13 C21 117.8(3)
O3 C14 C15 109.3(3)
C20 C15 C16 118.8(4)
C20 C15 C14 123.6(4)
C16 C15 C14 117.6(4)
C17 C16 C15 120.7(4)
C18 C17 C16 119.9(4)
C17 C18 C19 119.9(4)
C18 C19 C20 120.3(4)
C15 C20 C19 120.4(4)
O4 C21 N5 125.2(3)
O4 C21 C13 120.8(3)
N5 C21 C13 114.0(3)
N6 C22 C23 123.6(3)
N6 C22 N5 113.1(3)
C23 C22 N5 123.3(3)
C24 C23 C22 117.0(3)
C23 C24 C25 121.4(3)
C26 C25 C24 116.0(3)
N6 C26 C25 124.6(3)
N6 C26 N7 112.4(3)
C25 C26 N7 123.0(3)
O5 C27 N7 125.3(3)
O5 C27 C28 121.4(3)
N7 C27 C28 113.3(3)
N8 C28 C29 124.6(3)
N8 C28 C27 117.8(3)
C29 C28 C27 117.6(3)
C30 C29 C28 117.2(3)
O6 C30 C31 115.8(3)
O6 C30 C29 125.1(3)
C31 C30 C29 119.1(3)
C32 C31 C30 118.9(3)
N8 C32 C31 123.2(3)
N8 C32 C40 118.8(3)
C31 C32 C40 118.0(3)
O6 C33 C34 107.3(3)
C39 C34 C35 119.3(4)
C39 C34 C33 118.7(4)
C35 C34 C33 122.0(4)
C34 C35 C36 120.4(4)
C37 C36 C35 120.3(4)
C36 C37 C38 119.4(4)
C37 C38 C39 120.1(5)
C34 C39 C38 120.4(4)
O7 C40 N9 124.5(3)
O7 C40 C32 120.3(3)
N9 C40 C32 115.3(3)
N10 C41 C42 123.2(3)
N10 C41 N9 113.9(3)
C42 C41 N9 122.8(3)
C43 C42 C41 117.1(4)
C42 C43 C44 121.4(3)
C43 C44 C45 116.7(3)
N10 C45 C44 123.5(3)
N10 C45 N11 114.3(3)
C44 C45 N11 122.2(3)
O8 C46 N11 126.4(4)
O8 C46 C47 120.3(3)
N11 C46 C47 113.3(3)
N12 C47 C48 125.1(4)
N12 C47 C46 117.0(3)
C48 C47 C46 117.8(3)
C47 C48 C49 117.8(4)
O9 C49 C48 125.3(4)
O9 C49 C50 116.2(4)
C48 C49 C50 118.4(4)
C51 C50 C49 118.7(4)
N12 C51 C50 123.8(3)
N12 C51 C59 117.2(3)
C50 C51 C59 118.9(3)
O9 C52 C53 109.6(3)
C54 C53 C58 119.0(4)
C54 C53 C52 123.2(4)
C58 C53 C52 117.6(4)
C53 C54 C55 119.8(4)
C56 C55 C54 120.8(5)
C55 C56 C57 119.7(5)
C58 C57 C56 119.9(4)
C57 C58 C53 120.8(4)
O10 C59 N13 125.6(3)
O10 C59 C51 120.6(3)
N13 C59 C51 113.8(3)
N14 C60 C61 124.1(3)
N14 C60 N13 113.1(3)
C61 C60 N13 122.8(3)
C62 C61 C60 116.6(3)
C63 C62 C61 121.2(3)
C62 C63 C64 117.0(3)
N14 C64 C63 123.5(3)
N14 C64 N15 112.4(3)
C63 C64 N15 124.2(3)
O11 C65 N15 123.4(4)
O11 C65 C66 121.4(4)
N15 C65 C66 115.2(3)
C2 N1 C3 129.7(3)
C7 N2 C3 117.8(3)
C8 N3 C7 129.1(3)
C9 N4 C13 116.7(3)
C21 N5 C22 128.7(3)
C22 N6 C26 117.3(3)
C27 N7 C26 127.9(3)
C28 N8 C32 117.0(3)
C40 N9 C41 127.4(3)
C45 N10 C41 118.1(3)
C46 N11 C45 127.9(3)
C47 N12 C51 116.2(3)
C59 N13 C60 128.8(3)
C64 N14 C60 117.7(3)
C65 N15 C64 128.1(3)
C11 O3 C14 117.1(3)
C30 O6 C33 118.0(3)
C49 O9 C52 116.2(3)
C68 C67 C72 121.2(7)
C68 C67 N16 119.6(9)
C72 C67 N16 119.2(8)
C67 C68 C69 119.7(8)
C70 C69 C68 119.6(8)
C71 C70 C69 120.6(8)
C70 C71 C72 119.8(7)
C67 C72 C71 118.9(7)
O13 N16 O12 124.9(9)
O13 N16 C67 118.4(11)
O12 N16 C67 116.6(9)
C72' C67' C68' 122.4(16)
C72' C67' N16' 118.5(16)
C68' C67' N16' 119.2(16)
C67' C68' C69' 120.5(17)
C70' C69' C68' 116.7(18)
C71' C70' C69' 122(2)
C70' C71' C72' 119(2)
C67' C72' C71' 117.9(19)
O13' N16' O12' 127(2)
O13' N16' C67' 120.3(19)
O12' N16' C67' 111.3(18)

loop_
_geom_bond_atom_site_label_1
_geom_bond_atom_site_label_2
_geom_bond_distance
C1 C2 1.510(6)
C2 O1 1.233(5)
C2 N1 1.343(5)
C3 N2 1.334(5)
C3 C4 1.395(5)
C3 N1 1.407(5)
C4 C5 1.379(6)
C5 C6 1.383(6)
C6 C7 1.393(5)
C7 N2 1.331(5)
C7 N3 1.405(5)
C8 O2 1.213(5)
C8 N3 1.350(5)
C8 C9 1.506(5)
C9 N4 1.336(5)
C9 C10 1.381(5)
C10 C11 1.392(6)
C11 O3 1.355(5)
C11 C12 1.391(6)
C12 C13 1.392(5)
C13 N4 1.353(5)
C13 C21 1.504(5)
C14 O3 1.432(5)
C14 C15 1.508(5)
C15 C20 1.383(6)
C15 C16 1.391(6)
C16 C17 1.388(6)
C17 C18 1.376(7)
C18 C19 1.379(7)
C19 C20 1.389(6)
C21 O4 1.224(5)
C21 N5 1.359(5)
C22 N6 1.337(4)
C22 C23 1.390(5)
C22 N5 1.400(5)
C23 C24 1.385(5)
C24 C25 1.391(5)
C25 C26 1.386(5)
C26 N6 1.341(5)
C26 N7 1.414(5)
C27 O5 1.206(4)
C27 N7 1.368(5)
C27 C28 1.512(5)
C28 N8 1.334(5)
C28 C29 1.395(5)
C29 C30 1.394(5)
C30 O6 1.350(5)
C30 C31 1.393(5)
C31 C32 1.381(5)
C32 N8 1.348(5)
C32 C40 1.493(5)
C33 O6 1.442(5)
C33 C34 1.503(5)
C34 C39 1.372(6)
C34 C35 1.385(6)
C35 C36 1.388(6)
C36 C37 1.375(7)
C37 C38 1.382(7)
C38 C39 1.395(6)
C40 O7 1.224(4)
C40 N9 1.359(5)
C41 N10 1.340(5)
C41 C42 1.392(5)
C41 N9 1.404(5)
C42 C43 1.377(5)
C43 C44 1.386(5)
C44 C45 1.394(5)
C45 N10 1.332(5)
C45 N11 1.403(5)
C46 O8 1.217(5)
C46 N11 1.354(5)
C46 C47 1.517(5)
C47 N12 1.343(5)
C47 C48 1.380(5)
C48 C49 1.397(6)
C49 O9 1.357(5)
C49 C50 1.405(6)
C50 C51 1.380(5)
C51 N12 1.348(5)
C51 C59 1.505(5)
C52 O9 1.442(5)
C52 C53 1.513(6)
C53 C54 1.381(6)
C53 C58 1.389(6)
C54 C55 1.388(7)
C55 C56 1.369(7)
C56 C57 1.381(7)
C57 C58 1.377(7)
C59 O10 1.223(5)
C59 N13 1.348(5)
C60 N14 1.336(5)
C60 C61 1.390(5)
C60 N13 1.411(5)
C61 C62 1.385(5)
C62 C63 1.376(5)
C63 C64 1.402(5)
C64 N14 1.326(5)
C64 N15 1.414(5)
C65 O11 1.228(5)
C65 N15 1.365(5)
C65 C66 1.499(6)
C67 C68 1.362(10)
C67 C72 1.367(11)
C67 N16 1.494(10)
C68 C69 1.379(11)
C69 C70 1.369(12)
C70 C71 1.367(11)
C71 C72 1.392(10)
N16 O13 1.200(11)
N16 O12 1.231(11)
C67' C72' 1.360(18)
C67' C68' 1.364(18)
C67' N16' 1.501(17)
C68' C69' 1.383(19)
C69' C70' 1.37(2)
C70' C71' 1.37(2)
C71' C72' 1.39(2)
N16' O13' 1.185(18)
N16' O12' 1.246(19)
